data_4024005
loop_
_publ_author_name
'Fraser F. Fleming'
'Guoqing Wei'
'Zhiyu Zhang'
'Omar W. Steward'

_publ_contact_author_address
;
 Department of Chemistry and Biochemistry
 Duquesne University
 Pittsburgh, PA 15282 USA
;
_publ_contact_author_email steward@duq.edu
_publ_contact_author_fax '412 396 5683'
_publ_contact_author_name 'Dr.Omar W. Steward'
_publ_contact_author_phone '412 396 6338'
_publ_section_title
;
 Cyclic Oxonitriles: Stereodivergent Grignard Addition-Alkylations
;
_journal_name_full 'Journal of Organic Chemistry'
_journal_page_first 5270
_journal_page_last 5275
_journal_paper_doi 10.1021/jo070678y
_journal_volume 72
_journal_year 2007
_chemical_formula_moiety 'C16 H18 N2 O4'
_chemical_formula_sum 'C16 H18 N2 O4'
_chemical_formula_weight 302.32
_chemical_melting_point 347(5)
_chemical_name_systematic
; 
 (1R,2S,3S)-3-cyano-1,2,3-trimethylcyclopentyl 4-nitrobenzoate 
;
_space_group_IT_number 14
_symmetry_cell_setting monoclinic
_symmetry_space_group_name_Hall '-P 2ybc'
_symmetry_space_group_name_H-M 'P 1 21/c 1'
_atom_sites_solution_hydrogens geom
_atom_sites_solution_primary direct
_atom_sites_solution_secondary difmap
_audit_creation_date 'July 24, 2006'
_audit_creation_method SHELXL-97
_cell_angle_alpha 90.00
_cell_angle_beta 98.627(4)
_cell_angle_gamma 90.00
_cell_formula_units_Z 4
_cell_length_a 6.9492(4)
_cell_length_b 19.5923(12)
_cell_length_c 11.7429(7)
_cell_measurement_reflns_used 11090
_cell_measurement_temperature 273(2)
_cell_measurement_theta_max 21.1
_cell_measurement_theta_min 2.4
_cell_volume 1580.72(16)
_computing_cell_refinement 'SAINT(Bruker, 1998)'
_computing_data_collection 'SMART(Bruker, 1998)'
_computing_data_reduction SAINT
_computing_molecular_graphics 'SHELXTL (Sheldrick, 2000)'
_computing_publication_material SHELXTL
_computing_structure_refinement 'SHELXL-97 (Sheldrick, 1997)'
_computing_structure_solution 'SHELXS-97 (Sheldrick, 1990)'
_diffrn_ambient_temperature 296(2)
_diffrn_measured_fraction_theta_full 0.986
_diffrn_measured_fraction_theta_max 0.986
_diffrn_measurement_device_type 'Bruker Smart Apex II'
_diffrn_measurement_method '\f and \w scans'
_diffrn_radiation_monochromator graphite
_diffrn_radiation_source 'fine-focus sealed tube'
_diffrn_radiation_type MoK\a
_diffrn_radiation_wavelength 0.71073
_diffrn_reflns_av_R_equivalents 0.1344
_diffrn_reflns_av_sigmaI/netI 0.0610
_diffrn_reflns_limit_h_max 6
_diffrn_reflns_limit_h_min -6
_diffrn_reflns_limit_k_max 19
_diffrn_reflns_limit_k_min -19
_diffrn_reflns_limit_l_max 11
_diffrn_reflns_limit_l_min -11
_diffrn_reflns_number 11090
_diffrn_reflns_theta_full 20.54
_diffrn_reflns_theta_max 20.54
_diffrn_reflns_theta_min 2.04
_diffrn_standards_interval_count 0
_diffrn_standards_interval_time 0
_diffrn_standards_number 1579
_exptl_absorpt_coefficient_mu 0.092
_exptl_absorpt_correction_T_max 0.9863
_exptl_absorpt_correction_T_min 0.9640
_exptl_absorpt_correction_type multi-scan
_exptl_absorpt_process_details 'SADABS (Sheldrick2002)'
_exptl_crystal_colour colorless
_exptl_crystal_density_diffrn 1.270
_exptl_crystal_density_method 'not measured'
_exptl_crystal_description plate
_exptl_crystal_F_000 640
_exptl_crystal_size_max 0.40
_exptl_crystal_size_mid 0.20
_exptl_crystal_size_min 0.15
_refine_diff_density_max 0.149
_refine_diff_density_min -0.143
_refine_diff_density_rms 0.037
_refine_ls_extinction_method none
_refine_ls_goodness_of_fit_ref 1.056
_refine_ls_hydrogen_treatment constr
_refine_ls_matrix_type full
_refine_ls_number_parameters 202
_refine_ls_number_reflns 1579
_refine_ls_number_restraints 0
_refine_ls_restrained_S_all 1.056
_refine_ls_R_factor_all 0.0558
_refine_ls_R_factor_gt 0.0439
_refine_ls_shift/su_max 0.000
_refine_ls_shift/su_mean 0.000
_refine_ls_structure_factor_coef Fsqd
_refine_ls_weighting_details 'calc w=1/[\s^2^(Fo^2^)+(0.0745P)^2^+0.0000P] where P=(Fo^2^+2Fc^2^)/3'
_refine_ls_weighting_scheme calc
_refine_ls_wR_factor_gt 0.1160
_refine_ls_wR_factor_ref 0.1254
_reflns_number_gt 1236
_reflns_number_total 1579
_reflns_threshold_expression >2sigma(I)
_cod_data_source_file jo070678ysi20070407_010240_2.cif
_cod_data_source_block ffgw016_14i
_cod_depositor_comments
;
The following automatic conversions were performed:

'_chemical_melting_point' value '299-395 K' was changed to '347(5)' -
the average value was taken and precision was estimated.

Automatic conversion script
Id: cif_fix_values 1646 2011-03-28 12:23:43Z adriana 
;
_cod_original_sg_symbol_Hall -P2ybc
_cod_original_sg_symbol_H-M 'P 21/c'
_cod_database_code 4024005

loop_
_symmetry_equiv_pos_as_xyz
'x, y, z'
'-x, y+1/2, -z+1/2'
'-x, -y, -z'
'x, -y-1/2, z-1/2'

loop_
_atom_site_label
_atom_site_type_symbol
_atom_site_fract_x
_atom_site_fract_y
_atom_site_fract_z
_atom_site_U_iso_or_equiv
_atom_site_adp_type
_atom_site_occupancy
_atom_site_symmetry_multiplicity
_atom_site_calc_flag
_atom_site_refinement_flags
_atom_site_disorder_assembly
_atom_site_disorder_group
C1 C 0.4321(4) 0.60233(12) 0.3267(2) 0.0528(7) Uani 1 1 d . . .
C2 C 0.3037(4) 0.61436(11) 0.4210(2) 0.0522(7) Uani 1 1 d . . .
H2 H 0.3835 0.6015 0.4939 0.063 Uiso 1 1 calc R . .
C3 C 0.2753(4) 0.69209(12) 0.4270(2) 0.0586(7) Uani 1 1 d . . .
C4 C 0.4726(4) 0.71852(15) 0.4054(3) 0.0840(10) Uani 1 1 d . . .
H4A H 0.4608 0.7646 0.3748 0.101 Uiso 1 1 calc R . .
H4B H 0.5640 0.7189 0.4765 0.101 Uiso 1 1 calc R . .
C5 C 0.5405(4) 0.67050(15) 0.3196(3) 0.0815(9) Uani 1 1 d . . .
H5A H 0.6799 0.6635 0.3376 0.098 Uiso 1 1 calc R . .
H5B H 0.5116 0.6893 0.2425 0.098 Uiso 1 1 calc R . .
C6 C 0.5602(4) 0.53958(14) 0.3507(2) 0.0731(9) Uani 1 1 d . . .
H6A H 0.4799 0.5000 0.3543 0.110 Uiso 1 1 calc R . .
H6B H 0.6442 0.5451 0.4228 0.110 Uiso 1 1 calc R . .
H6C H 0.6376 0.5339 0.2901 0.110 Uiso 1 1 calc R . .
C7 C 0.1198(4) 0.57189(13) 0.4131(2) 0.0673(8) Uani 1 1 d . . .
H7A H 0.0315 0.5849 0.3457 0.101 Uiso 1 1 calc R . .
H7B H 0.0595 0.5794 0.4804 0.101 Uiso 1 1 calc R . .
H7C H 0.1520 0.5244 0.4081 0.101 Uiso 1 1 calc R . .
C8 C 0.1221(5) 0.71551(14) 0.3349(3) 0.0626(8) Uani 1 1 d . . .
C9 C 0.2181(5) 0.71498(16) 0.5433(3) 0.0941(11) Uani 1 1 d . . .
H9A H 0.2133 0.7639 0.5460 0.141 Uiso 1 1 calc R . .
H9B H 0.3130 0.6986 0.6052 0.141 Uiso 1 1 calc R . .
H9C H 0.0926 0.6967 0.5511 0.141 Uiso 1 1 calc R . .
C10 C 0.3532(4) 0.58632(13) 0.1171(2) 0.0608(8) Uani 1 1 d . . .
C11 C 0.1892(4) 0.58753(12) 0.0202(2) 0.0514(7) Uani 1 1 d . . .
C12 C 0.2327(4) 0.57941(14) -0.0911(2) 0.0656(8) Uani 1 1 d . . .
H12 H 0.3592 0.5688 -0.1018 0.079 Uiso 1 1 calc R . .
C13 C 0.0912(4) 0.58695(13) -0.1850(2) 0.0633(8) Uani 1 1 d . . .
H13 H 0.1206 0.5815 -0.2591 0.076 Uiso 1 1 calc R . .
C14 C -0.0946(4) 0.60268(11) -0.1676(2) 0.0512(7) Uani 1 1 d . . .
C15 C -0.1439(4) 0.60913(13) -0.0588(2) 0.0614(8) Uani 1 1 d . . .
H15 H -0.2715 0.6185 -0.0488 0.074 Uiso 1 1 calc R . .
C16 C -0.0004(4) 0.60137(12) 0.0350(2) 0.0592(8) Uani 1 1 d . . .
H16 H -0.0315 0.6055 0.1090 0.071 Uiso 1 1 calc R . .
N1 N 0.0008(4) 0.73476(13) 0.2660(2) 0.0853(8) Uani 1 1 d . . .
N2 N -0.2440(4) 0.61455(11) -0.2676(2) 0.0650(7) Uani 1 1 d . . .
O1 O 0.2925(2) 0.59233(9) 0.21988(14) 0.0585(6) Uani 1 1 d . . .
O2 O 0.5232(3) 0.58276(12) 0.10483(16) 0.0892(8) Uani 1 1 d . . .
O3 O -0.4095(3) 0.62848(12) -0.25100(17) 0.0960(8) Uani 1 1 d . . .
O4 O -0.1993(3) 0.60951(10) -0.36443(17) 0.0813(7) Uani 1 1 d . . .

loop_
_atom_site_aniso_label
_atom_site_aniso_U_11
_atom_site_aniso_U_22
_atom_site_aniso_U_33
_atom_site_aniso_U_23
_atom_site_aniso_U_13
_atom_site_aniso_U_12
C1 0.0428(16) 0.0643(17) 0.0518(17) 0.0026(13) 0.0088(14) -0.0010(13)
C2 0.0533(17) 0.0566(16) 0.0479(15) 0.0066(12) 0.0115(13) 0.0018(13)
C3 0.0617(19) 0.0550(17) 0.0584(18) 0.0011(13) 0.0072(15) 0.0014(13)
C4 0.084(2) 0.0695(19) 0.096(2) -0.0036(17) 0.0051(19) -0.0141(17)
C5 0.067(2) 0.095(2) 0.085(2) 0.0051(18) 0.0212(17) -0.0219(16)
C6 0.0612(18) 0.086(2) 0.072(2) 0.0042(15) 0.0091(15) 0.0196(15)
C7 0.0698(19) 0.0705(18) 0.0676(18) 0.0044(14) 0.0298(15) -0.0054(15)
C8 0.067(2) 0.0548(17) 0.070(2) 0.0074(15) 0.0238(18) 0.0062(15)
C9 0.129(3) 0.080(2) 0.075(2) -0.0165(17) 0.022(2) 0.0121(19)
C10 0.055(2) 0.0774(19) 0.0544(19) 0.0013(13) 0.0220(18) 0.0068(14)
C11 0.0497(18) 0.0582(16) 0.0484(17) 0.0004(12) 0.0141(15) 0.0034(12)
C12 0.0529(18) 0.089(2) 0.059(2) -0.0060(14) 0.0205(17) 0.0134(14)
C13 0.064(2) 0.0808(19) 0.0479(18) -0.0065(14) 0.0167(16) 0.0065(15)
C14 0.0509(19) 0.0556(16) 0.0478(17) -0.0029(12) 0.0100(15) -0.0009(12)
C15 0.0448(17) 0.0843(19) 0.057(2) -0.0014(14) 0.0149(16) 0.0015(14)
C16 0.0477(18) 0.085(2) 0.0481(18) 0.0011(13) 0.0183(16) 0.0002(14)
N1 0.0796(19) 0.0869(19) 0.091(2) 0.0211(15) 0.0171(16) 0.0162(15)
N2 0.0629(18) 0.0738(16) 0.0583(18) -0.0057(12) 0.0088(16) 0.0010(12)
O1 0.0453(11) 0.0836(13) 0.0487(12) 0.0029(8) 0.0135(10) 0.0058(8)
O2 0.0484(13) 0.159(2) 0.0652(13) -0.0014(12) 0.0237(11) 0.0128(12)
O3 0.0644(15) 0.149(2) 0.0731(14) -0.0071(13) 0.0067(12) 0.0207(13)
O4 0.0903(16) 0.1049(16) 0.0491(13) -0.0070(10) 0.0123(12) 0.0019(11)

loop_
_atom_type_symbol
_atom_type_description
_atom_type_scat_dispersion_real
_atom_type_scat_dispersion_imag
_atom_type_scat_source
C C 0.0033 0.0016 'International Tables Vol C Tables 4.2.6.8 and 6.1.1.4'
H H 0.0000 0.0000 'International Tables Vol C Tables 4.2.6.8 and 6.1.1.4'
N N 0.0061 0.0033 'International Tables Vol C Tables 4.2.6.8 and 6.1.1.4'
O O 0.0106 0.0060 'International Tables Vol C Tables 4.2.6.8 and 6.1.1.4'

loop_
_geom_angle_atom_site_label_1
_geom_angle_atom_site_label_2
_geom_angle_atom_site_label_3
_geom_angle
_geom_angle_site_symmetry_1
_geom_angle_site_symmetry_3
_geom_angle_publ_flag
O1 C1 C6 110.0(2) . . ?
O1 C1 C2 104.65(19) . . ?
C6 C1 C2 112.14(19) . . ?
O1 C1 C5 109.4(2) . . ?
C6 C1 C5 115.7(2) . . ?
C2 C1 C5 104.29(19) . . ?
C7 C2 C3 115.7(2) . . ?
C7 C2 C1 116.4(2) . . ?
C3 C2 C1 106.00(18) . . ?
C8 C3 C4 110.0(2) . . ?
C8 C3 C2 111.0(2) . . ?
C4 C3 C2 101.8(2) . . ?
C8 C3 C9 107.8(2) . . ?
C4 C3 C9 113.9(2) . . ?
C2 C3 C9 112.3(2) . . ?
C5 C4 C3 106.2(2) . . ?
C4 C5 C1 107.5(2) . . ?
N1 C8 C3 177.9(3) . . ?
O2 C10 O1 123.7(3) . . ?
O2 C10 C11 124.0(2) . . ?
O1 C10 C11 112.3(2) . . ?
C16 C11 C12 119.0(3) . . ?
C16 C11 C10 122.9(2) . . ?
C12 C11 C10 117.9(2) . . ?
C13 C12 C11 120.8(2) . . ?
C12 C13 C14 118.8(2) . . ?
C13 C14 C15 122.0(3) . . ?
C13 C14 N2 119.1(2) . . ?
C15 C14 N2 118.9(2) . . ?
C14 C15 C16 118.7(2) . . ?
C15 C16 C11 120.7(2) . . ?
O3 N2 O4 122.6(2) . . ?
O3 N2 C14 118.5(2) . . ?
O4 N2 C14 118.9(2) . . ?
C10 O1 C1 121.31(19) . . ?

loop_
_geom_bond_atom_site_label_1
_geom_bond_atom_site_label_2
_geom_bond_distance
_geom_bond_site_symmetry_2
_geom_bond_publ_flag
C1 O1 1.479(3) . ?
C1 C6 1.519(3) . ?
C1 C2 1.541(3) . ?
C1 C5 1.542(4) . ?
C2 C7 1.516(3) . ?
C2 C3 1.539(3) . ?
C3 C8 1.472(4) . ?
C3 C4 1.521(4) . ?
C3 C9 1.546(4) . ?
C4 C5 1.506(4) . ?
C8 N1 1.142(3) . ?
C10 O2 1.213(3) . ?
C10 O1 1.342(3) . ?
C10 C11 1.485(4) . ?
C11 C16 1.382(3) . ?
C11 C12 1.394(3) . ?
C12 C13 1.370(4) . ?
C13 C14 1.372(3) . ?
C14 C15 1.377(3) . ?
C14 N2 1.465(3) . ?
C15 C16 1.379(4) . ?
N2 O3 1.226(3) . ?
N2 O4 1.227(3) . ?

loop_
_geom_torsion_atom_site_label_1
_geom_torsion_atom_site_label_2
_geom_torsion_atom_site_label_3
_geom_torsion_atom_site_label_4
_geom_torsion
_geom_torsion_site_symmetry_1
_geom_torsion_site_symmetry_2
_geom_torsion_site_symmetry_3
_geom_torsion_site_symmetry_4
_geom_torsion_publ_flag
O1 C1 C2 C7 38.6(3) . . . . ?
C6 C1 C2 C7 -80.6(3) . . . . ?
C5 C1 C2 C7 153.5(2) . . . . ?
O1 C1 C2 C3 -91.7(2) . . . . ?
C6 C1 C2 C3 149.1(2) . . . . ?
C5 C1 C2 C3 23.2(3) . . . . ?
C7 C2 C3 C8 -50.1(3) . . . . ?
C1 C2 C3 C8 80.7(2) . . . . ?
C7 C2 C3 C4 -167.1(2) . . . . ?
C1 C2 C3 C4 -36.4(3) . . . . ?
C7 C2 C3 C9 70.6(3) . . . . ?
C1 C2 C3 C9 -158.7(2) . . . . ?
C8 C3 C4 C5 -81.9(3) . . . . ?
C2 C3 C4 C5 35.9(3) . . . . ?
C9 C3 C4 C5 157.0(2) . . . . ?
C3 C4 C5 C1 -22.3(3) . . . . ?
O1 C1 C5 C4 110.8(2) . . . . ?
C6 C1 C5 C4 -124.4(3) . . . . ?
C2 C1 C5 C4 -0.7(3) . . . . ?
C4 C3 C8 N1 -117(9) . . . . ?
C2 C3 C8 N1 131(9) . . . . ?
C9 C3 C8 N1 8(9) . . . . ?
O2 C10 C11 C16 -170.4(3) . . . . ?
O1 C10 C11 C16 7.1(3) . . . . ?
O2 C10 C11 C12 4.6(4) . . . . ?
O1 C10 C11 C12 -177.9(2) . . . . ?
C16 C11 C12 C13 1.9(4) . . . . ?
C10 C11 C12 C13 -173.3(2) . . . . ?
C11 C12 C13 C14 0.0(4) . . . . ?
C12 C13 C14 C15 -1.9(4) . . . . ?
C12 C13 C14 N2 176.6(2) . . . . ?
C13 C14 C15 C16 1.9(4) . . . . ?
N2 C14 C15 C16 -176.7(2) . . . . ?
C14 C15 C16 C11 0.1(4) . . . . ?
C12 C11 C16 C15 -1.9(4) . . . . ?
C10 C11 C16 C15 173.0(2) . . . . ?
C13 C14 N2 O3 179.9(2) . . . . ?
C15 C14 N2 O3 -1.5(3) . . . . ?
C13 C14 N2 O4 0.6(3) . . . . ?
C15 C14 N2 O4 179.2(2) . . . . ?
O2 C10 O1 C1 6.5(4) . . . . ?
C11 C10 O1 C1 -171.08(19) . . . . ?
C6 C1 O1 C10 -65.2(3) . . . . ?
C2 C1 O1 C10 174.13(19) . . . . ?
C5 C1 O1 C10 62.9(3) . . . . ?
